data_7130641
loop_
_publ_author_name
'Zhang, Hao'
'Zhang, Ling-hua'
'Zhong, Yue'
'Zhou, Jiaqi'
'Li, Yuanyuan'
'Zhang, Ping'
'Xi, Junting'
'Shi, Wei'
'Qian, Hai'

_publ_section_title
;
 A radical photochromic metal-organic framework for boosting NIR-II
 photothermal conversion and therapy
;
_journal_name_full 'Chemical Communications'
_journal_paper_doi 10.1039/D2CC04064F
_journal_year 2022
_chemical_formula_moiety '[Zn4(PTIA)(TPT)2(H2O)2].(7H2O)'
_chemical_formula_sum 'C62 H66 N24 O25 Zn4'
_chemical_formula_weight 1808.86
_chemical_name_common Zn-PTIA-TPT
_chemical_name_systematic pMOF
_chemical_properties_physical Light-sensitive,Photo-sensitive
_space_group_crystal_system monoclinic
_space_group_IT_number 4
_space_group_name_Hall 'P 2yb'
_space_group_name_H-M_alt 'P 1 21 1'
_atom_sites_solution_hydrogens mixed
_audit_creation_method SHELXL-2018/1
_audit_update_record
;
2022-05-26 deposited with the CCDC.	2022-09-02 downloaded from the CCDC.
;
_cell_angle_alpha 90
_cell_angle_beta 101.048(4)
_cell_angle_gamma 90
_cell_formula_units_Z 2
_cell_length_a 9.8273(4)
_cell_length_b 32.5702(10)
_cell_length_c 11.6532(4)
_cell_measurement_reflns_used 4300
_cell_measurement_temperature 293(2)
_cell_measurement_theta_max 70.8510
_cell_measurement_theta_min 3.8500
_cell_volume 3660.8(2)
_computing_structure_refinement 'SHELXL-2018/1 (Sheldrick, 2018)'
_computing_structure_solution 'SHELXT 2014/5 (Sheldrick, 2014)'
_diffrn_ambient_temperature 293(2)
_diffrn_detector_area_resol_mean 8.1281
_diffrn_measured_fraction_theta_full 0.999
_diffrn_measured_fraction_theta_max 0.999
_diffrn_measurement_device_type 'Xcalibur, Eos, Gemini'
_diffrn_radiation_type CuK\a
_diffrn_radiation_wavelength 1.54178
_diffrn_reflns_av_R_equivalents 0.0336
_diffrn_reflns_av_unetI/netI 0.0701
_diffrn_reflns_Laue_measured_fraction_full 0.999
_diffrn_reflns_Laue_measured_fraction_max 0.999
_diffrn_reflns_limit_h_max 11
_diffrn_reflns_limit_h_min -11
_diffrn_reflns_limit_k_max 38
_diffrn_reflns_limit_k_min -38
_diffrn_reflns_limit_l_max 13
_diffrn_reflns_limit_l_min -11
_diffrn_reflns_number 13794
_diffrn_reflns_point_group_measured_fraction_full 0.999
_diffrn_reflns_point_group_measured_fraction_max 0.999
_diffrn_reflns_theta_full 66.581
_diffrn_reflns_theta_max 66.581
_diffrn_reflns_theta_min 2.713
_diffrn_source 'fine-focus sealed X-ray tube'
_exptl_absorpt_coefficient_mu 2.323
_exptl_absorpt_correction_T_max 1.00000
_exptl_absorpt_correction_T_min 0.89577
_exptl_absorpt_correction_type multi-scan
_exptl_crystal_colour yellow
_exptl_crystal_density_diffrn 1.641
_exptl_crystal_description plate
_exptl_crystal_F_000 1852
_exptl_crystal_preparation 'Photochromism, Photothermal Conversion'
_exptl_crystal_recrystallization_method 'hydrothermal reaction'
_exptl_crystal_size_max 0.180
_exptl_crystal_size_mid 0.150
_exptl_crystal_size_min 0.120
_refine_diff_density_max 0.864
_refine_diff_density_min -0.532
_refine_diff_density_rms 0.077
_refine_ls_abs_structure_details
;
 Refined as an inversion twin.
;
_refine_ls_abs_structure_Flack 0.44(4)
_refine_ls_extinction_method none
_refine_ls_goodness_of_fit_ref 1.051
_refine_ls_hydrogen_treatment constr
_refine_ls_matrix_type full
_refine_ls_number_parameters 1052
_refine_ls_number_reflns 10124
_refine_ls_number_restraints 13
_refine_ls_restrained_S_all 1.058
_refine_ls_R_factor_all 0.0649
_refine_ls_R_factor_gt 0.0518
_refine_ls_shift/su_max 0.000
_refine_ls_shift/su_mean 0.000
_refine_ls_structure_factor_coef Fsqd
_refine_ls_weighting_details 'w=1/[\s^2^(Fo^2^)+(0.0683P)^2^+0.1726P] where P=(Fo^2^+2Fc^2^)/3'
_refine_ls_weighting_scheme calc
_refine_ls_wR_factor_gt 0.1261
_refine_ls_wR_factor_ref 0.1359
_reflns_Friedel_coverage 0.962
_reflns_Friedel_fraction_full 0.999
_reflns_Friedel_fraction_max 0.999
_reflns_number_gt 8611
_reflns_number_total 10124
_reflns_threshold_expression 'I > 2\s(I)'
_cod_data_source_file d2cc04064f2.cif
_cod_data_source_block a
_cod_original_sg_symbol_H-M 'P 21'
_cod_database_code 7130641
_shelx_shelxl_version_number 2018/1
_shelx_space_group_comment
;
The symmetry employed for this shelxl refinement is uniquely defined
by the following loop, which should always be used as a source of
symmetry information in preference to the above space-group names.
They are only intended as comments.
;
_shelx_estimated_absorpt_t_min 0.680
_shelx_estimated_absorpt_t_max 0.768

loop_
_space_group_symop_operation_xyz
'x, y, z'
'-x, y+1/2, -z'

loop_
_atom_site_label
_atom_site_type_symbol
_atom_site_fract_x
_atom_site_fract_y
_atom_site_fract_z
_atom_site_U_iso_or_equiv
_atom_site_adp_type
_atom_site_occupancy
_atom_site_site_symmetry_order
_atom_site_calc_flag
_atom_site_refinement_flags_posn
_atom_site_refinement_flags_adp
_atom_site_refinement_flags_occupancy
_atom_site_disorder_assembly
_atom_site_disorder_group
Zn1 Zn 0.07800(11) 0.29593(3) 0.43586(9) 0.0296(2) Uani 1 1 d . . . . .
Zn2 Zn 0.80771(11) 0.37023(3) 0.62199(10) 0.0317(3) Uani 1 1 d . . . . .
Zn3 Zn 0.43598(13) 0.69841(3) 0.79327(10) 0.0371(3) Uani 1 1 d . . . . .
Zn4 Zn -0.34729(12) 0.62501(5) 0.58916(11) 0.0458(3) Uani 1 1 d . . . . .
C1 C 0.0614(9) 0.3370(2) 0.6560(7) 0.0300(18) Uani 1 1 d . . . . .
C2 C 0.1987(9) 0.3194(3) 0.7146(8) 0.036(2) Uani 1 1 d . . . . .
H2A H 0.240254 0.337353 0.777979 0.043 Uiso 1 1 calc R U . . .
H2B H 0.183083 0.292926 0.748162 0.043 Uiso 1 1 calc R U . . .
C3 C 0.3075(10) 0.2432(3) 0.5450(10) 0.046(3) Uani 1 1 d . . . . .
C4 C 0.3678(9) 0.2747(3) 0.6386(8) 0.0349(19) Uani 1 1 d . . . . .
H4A H 0.370403 0.262370 0.714696 0.042 Uiso 1 1 calc R U . . .
H4B H 0.462811 0.280260 0.631499 0.042 Uiso 1 1 calc R U . . .
C5 C 0.6717(8) 0.3006(2) 0.5038(7) 0.0294(17) Uani 1 1 d . . . . .
C6 C 0.6336(9) 0.3307(3) 0.4048(8) 0.036(2) Uani 1 1 d . . . . .
H6A H 0.708219 0.331666 0.361082 0.043 Uiso 1 1 calc R U . . .
H6B H 0.551319 0.320852 0.352416 0.043 Uiso 1 1 calc R U . . .
C7 C 0.7908(10) 0.4255(3) 0.4282(9) 0.041(2) Uani 1 1 d . . . . .
C8 C 0.6507(10) 0.4067(3) 0.3773(8) 0.037(2) Uani 1 1 d . . . . .
H8A H 0.581132 0.428173 0.370946 0.044 Uiso 1 1 calc R U . . .
H8B H 0.652845 0.397274 0.298744 0.044 Uiso 1 1 calc R U . . .
C9 C -0.2657(12) 0.6635(4) 0.8120(9) 0.054(3) Uani 1 1 d . . . . .
C10 C -0.1402(10) 0.6428(3) 0.8665(10) 0.053(3) Uani 1 1 d . . . . .
H10A H -0.145044 0.637120 0.947363 0.063 Uiso 1 1 calc R U . . .
H10B H -0.062308 0.661073 0.866552 0.063 Uiso 1 1 calc R U . . .
C11 C -0.3313(10) 0.5608(3) 0.7744(9) 0.043(2) Uani 1 1 d . . . . .
C12 C -0.1842(10) 0.5688(3) 0.8418(9) 0.044(2) Uani 1 1 d . . . . .
H12A H -0.187965 0.570738 0.924196 0.052 Uiso 1 1 calc R U . . .
H12B H -0.128150 0.544945 0.832323 0.052 Uiso 1 1 calc R U . . .
C13 C 0.3897(9) 0.6506(2) 0.5618(8) 0.0312(18) Uani 1 1 d . . . . .
C14 C 0.2495(10) 0.6658(3) 0.5005(8) 0.037(2) Uani 1 1 d . . . . .
H14A H 0.260346 0.692579 0.466885 0.044 Uiso 1 1 calc R U . . .
H14B H 0.213293 0.647219 0.436960 0.044 Uiso 1 1 calc R U . . .
C15 C 0.1494(7) 0.7388(2) 0.6693(7) 0.0274(17) Uani 1 1 d . . . . .
C16 C 0.0777(9) 0.7075(3) 0.5834(9) 0.041(2) Uani 1 1 d . . . . .
H16A H -0.011997 0.701488 0.602640 0.049 Uiso 1 1 calc R U . . .
H16B H 0.060951 0.719732 0.506067 0.049 Uiso 1 1 calc R U . . .
C17 C 0.3486(8) 0.3478(2) 0.5953(7) 0.0264(17) Uani 1 1 d . . . . .
C18 C 0.4981(8) 0.3776(3) 0.4968(7) 0.0289(17) Uani 1 1 d . . . . .
C19 C 0.3530(8) 0.4172(2) 0.5797(7) 0.0270(17) Uani 1 1 d . . . . .
C20 C -0.0217(8) 0.6028(3) 0.7356(8) 0.0327(19) Uani 1 1 d . . . . .
C21 C 0.1108(8) 0.6345(2) 0.6263(8) 0.0303(18) Uani 1 1 d . . . . .
C22 C 0.1087(8) 0.5652(2) 0.6361(8) 0.0284(18) Uani 1 1 d . . . . .
C23 C 0.2029(10) 0.4584(3) 0.6788(9) 0.044(2) Uani 1 1 d . . . . .
H23A H 0.252959 0.466812 0.755144 0.053 Uiso 1 1 calc R U . . .
H23B H 0.158695 0.432211 0.687404 0.053 Uiso 1 1 calc R U . . .
C24 C 0.3656(9) 0.4930(3) 0.5725(9) 0.037(2) Uani 1 1 d . . . . .
H24A H 0.420270 0.488607 0.512625 0.045 Uiso 1 1 calc R U . . .
H24B H 0.427047 0.502677 0.642553 0.045 Uiso 1 1 calc R U . . .
C25 C 0.0946(10) 0.4900(3) 0.6316(10) 0.044(2) Uani 1 1 d . . . . .
H25A H 0.037540 0.479883 0.559969 0.053 Uiso 1 1 calc R U . . .
H25B H 0.035081 0.494557 0.687875 0.053 Uiso 1 1 calc R U . . .
C26 C 0.2560(10) 0.5248(3) 0.5317(9) 0.042(2) Uani 1 1 d . . . . .
H26A H 0.300259 0.551138 0.526090 0.050 Uiso 1 1 calc R U . . .
H26B H 0.206507 0.517477 0.454138 0.050 Uiso 1 1 calc R U . . .
C27 C 0.1405(9) 0.3773(3) 0.3448(7) 0.0326(19) Uani 1 1 d . . . . .
H27A H 0.088322 0.387086 0.397627 0.039 Uiso 1 1 calc R U . . .
C28 C 0.2211(10) 0.3231(3) 0.2519(8) 0.043(2) Uani 1 1 d . . . . .
H28A H 0.224550 0.294954 0.239738 0.051 Uiso 1 1 calc R U . . .
C29 C 0.2900(11) 0.3480(3) 0.1910(9) 0.045(2) Uani 1 1 d . . . . .
H29A H 0.340719 0.337214 0.138376 0.054 Uiso 1 1 calc R U . . .
C30 C 0.2062(9) 0.4048(3) 0.2868(8) 0.0345(19) Uani 1 1 d . . . . .
H30A H 0.198718 0.432767 0.299827 0.041 Uiso 1 1 calc R U . . .
C31 C 0.2843(9) 0.3906(3) 0.2081(8) 0.035(2) Uani 1 1 d . . . . .
C32 C 0.4173(13) 0.5828(4) 0.2738(10) 0.059(3) Uani 1 1 d . . . . .
H32A H 0.373675 0.593296 0.331554 0.071 Uiso 1 1 calc R U . . .
C33 C 0.5450(10) 0.5517(3) 0.1077(9) 0.046(2) Uani 1 1 d . . . . .
H33A H 0.590494 0.542250 0.049823 0.055 Uiso 1 1 calc R U . . .
C34 C 0.4004(12) 0.5419(3) 0.2474(9) 0.049(3) Uani 1 1 d . . . . .
H34A H 0.346192 0.525385 0.285735 0.058 Uiso 1 1 calc R U . . .
C35 C 0.5552(12) 0.5925(3) 0.1415(10) 0.052(3) Uani 1 1 d . . . . .
H35A H 0.609307 0.609878 0.105590 0.062 Uiso 1 1 calc R U . . .
C36 C 0.4671(10) 0.5255(3) 0.1606(8) 0.040(2) Uani 1 1 d . . . . .
C37 C 0.5736(10) 0.3742(3) -0.1061(8) 0.040(2) Uani 1 1 d . . . . .
H37A H 0.535671 0.354723 -0.063164 0.048 Uiso 1 1 calc R U . . .
C38 C 0.6206(11) 0.4441(3) -0.1480(8) 0.042(2) Uani 1 1 d . . . . .
H38A H 0.614048 0.472080 -0.134347 0.051 Uiso 1 1 calc R U . . .
C39 C 0.6422(10) 0.3628(3) -0.1935(8) 0.041(2) Uani 1 1 d . . . . .
H39A H 0.647989 0.334988 -0.210543 0.049 Uiso 1 1 calc R U . . .
C40 C 0.6893(10) 0.4298(3) -0.2338(8) 0.038(2) Uani 1 1 d . . . . .
H40A H 0.728425 0.448721 -0.277667 0.046 Uiso 1 1 calc R U . . .
C41 C 0.5628(8) 0.4160(3) -0.0840(7) 0.0320(19) Uani 1 1 d . . . . .
C42 C 0.4948(9) 0.4309(3) 0.0129(8) 0.035(2) Uani 1 1 d . . . . .
C43 C 0.4502(9) 0.4824(3) 0.1264(7) 0.0334(19) Uani 1 1 d . . . . .
C44 C 0.3636(9) 0.4190(3) 0.1475(8) 0.0319(19) Uani 1 1 d . . . . .
C45 C 0.0460(13) 0.4128(4) -0.0612(10) 0.059(3) Uani 1 1 d . . . . .
H45A H 0.087899 0.402712 -0.120557 0.071 Uiso 1 1 calc R U . . .
C46 C -0.0915(11) 0.4033(3) 0.0729(9) 0.048(2) Uani 1 1 d . . . . .
H46A H -0.146288 0.386177 0.109229 0.058 Uiso 1 1 calc R U . . .
C47 C 0.0672(11) 0.4532(4) -0.0300(9) 0.050(3) Uani 1 1 d . . . . .
H47A H 0.122915 0.469798 -0.066711 0.060 Uiso 1 1 calc R U . . .
C48 C -0.0770(10) 0.4430(3) 0.1080(9) 0.044(2) Uani 1 1 d . . . . .
H48A H -0.121700 0.452612 0.166175 0.053 Uiso 1 1 calc R U . . .
C49 C 0.0046(9) 0.4688(3) 0.0566(8) 0.039(2) Uani 1 1 d . . . . .
C50 C 0.1909(9) 0.6043(3) 0.0110(8) 0.037(2) Uani 1 1 d . . . . .
C51 C 0.2707(10) 0.6712(3) -0.0256(9) 0.043(2) Uani 1 1 d . . . . .
H51A H 0.271464 0.699235 -0.010712 0.051 Uiso 1 1 calc R U . . .
C52 C 0.1955(11) 0.6460(3) 0.0352(9) 0.043(2) Uani 1 1 d . . . . .
H52A H 0.149315 0.656811 0.090866 0.051 Uiso 1 1 calc R U . . .
C53 C 0.2653(9) 0.5892(3) -0.0717(7) 0.035(2) Uani 1 1 d . . . . .
H53A H 0.264891 0.561370 -0.089929 0.042 Uiso 1 1 calc R U . . .
C54 C 0.3378(9) 0.6167(3) -0.1240(7) 0.0345(19) Uani 1 1 d . . . . .
H54A H 0.388446 0.606481 -0.177478 0.041 Uiso 1 1 calc R U . . .
C55 C -0.0912(9) 0.5802(3) 0.3010(8) 0.037(2) Uani 1 1 d . . . . .
C56 C -0.1541(10) 0.5530(3) 0.3667(8) 0.043(2) Uani 1 1 d . . . . .
H56A H -0.152165 0.524875 0.352918 0.051 Uiso 1 1 calc R U . . .
C57 C -0.1722(10) 0.6340(3) 0.4072(8) 0.041(2) Uani 1 1 d . . . . .
H57A H -0.181181 0.662040 0.419525 0.050 Uiso 1 1 calc R U . . .
C58 C -0.2187(10) 0.5679(4) 0.4516(9) 0.047(2) Uani 1 1 d . . . . .
H58A H -0.256157 0.549418 0.497862 0.056 Uiso 1 1 calc R U . . .
C59 C -0.0997(10) 0.6212(3) 0.3242(8) 0.042(2) Uani 1 1 d . . . . .
H59A H -0.056540 0.640307 0.283790 0.050 Uiso 1 1 calc R U . . .
C60 C 0.1085(9) 0.5754(3) 0.0708(8) 0.038(2) Uani 1 1 d . . . . .
C61 C -0.0227(9) 0.5654(3) 0.2041(7) 0.0335(19) Uani 1 1 d . . . . .
C62 C 0.0248(10) 0.5128(3) 0.0924(7) 0.036(2) Uani 1 1 d . . . . .
N1 N 0.2947(7) 0.3141(2) 0.6357(6) 0.0298(15) Uani 1 1 d . . . . .
N2 N 0.6072(7) 0.3727(2) 0.4427(6) 0.0320(15) Uani 1 1 d . . . . .
N3 N 0.1501(8) 0.6690(2) 0.5778(7) 0.0384(18) Uani 1 1 d . . . . .
N4 N -0.1138(8) 0.6045(3) 0.8107(8) 0.044(2) Uani 1 1 d . . . . .
N5 N 0.3002(8) 0.4539(2) 0.5977(7) 0.0374(18) Uani 1 1 d . . . . .
N6 N 0.1587(8) 0.5286(2) 0.6083(7) 0.0368(18) Uani 1 1 d . . . . .
N7 N 0.4443(7) 0.34275(19) 0.5293(6) 0.0294(15) Uani 1 1 d . . . . .
N8 N 0.2975(7) 0.3836(2) 0.6214(6) 0.0293(15) Uani 1 1 d . . . . .
N9 N 0.4584(7) 0.4158(2) 0.5180(6) 0.0269(14) Uani 1 1 d . . . . .
N10 N 0.1595(7) 0.5990(2) 0.5925(7) 0.0311(16) Uani 1 1 d . . . . .
N11 N 0.0237(7) 0.6384(2) 0.7009(6) 0.0326(16) Uani 1 1 d . . . . .
N12 N 0.0133(7) 0.5651(2) 0.7055(7) 0.0340(16) Uani 1 1 d . . . . .
N13 N 0.1474(8) 0.3371(2) 0.3296(6) 0.0344(16) Uani 1 1 d . . . . .
N14 N 0.4917(11) 0.6081(3) 0.2226(8) 0.060(3) Uani 1 1 d . . . . .
N15 N 0.7010(7) 0.3902(2) -0.2552(6) 0.0323(16) Uani 1 1 d . . . . .
N16 N 0.5106(9) 0.4696(2) 0.0402(7) 0.0433(19) Uani 1 1 d . . . . .
N17 N 0.4226(8) 0.4036(2) 0.0621(6) 0.0350(16) Uani 1 1 d . . . . .
N18 N 0.3738(7) 0.4583(2) 0.1825(6) 0.0322(16) Uani 1 1 d . . . . .
N19 N -0.0315(10) 0.3871(3) -0.0112(8) 0.054(2) Uani 1 1 d . . . . .
N20 N 0.3423(7) 0.6573(2) -0.1047(6) 0.0333(16) Uani 1 1 d . . . . .
N21 N -0.2304(7) 0.6076(3) 0.4710(6) 0.0390(18) Uani 1 1 d . . . . .
N22 N -0.0399(8) 0.5250(2) 0.1785(7) 0.0402(18) Uani 1 1 d . . . . .
N23 N 0.1021(8) 0.5365(2) 0.0375(7) 0.0384(17) Uani 1 1 d . . . . .
N24 N 0.0473(7) 0.5913(2) 0.1536(6) 0.0356(17) Uani 1 1 d . . . . .
O1 O 0.0139(6) 0.33119(18) 0.5497(5) 0.0346(13) Uani 1 1 d . . . . .
O1W O 0.5351(7) 0.7374(2) 0.6946(6) 0.0462(16) Uani 1 1 d . . . . .
H1WA H 0.476136 0.746724 0.637551 0.055 Uiso 1 1 d R U . . .
H1WB H 0.595646 0.723944 0.667011 0.055 Uiso 1 1 d R U . . .
O2 O 0.2050(7) 0.2519(2) 0.4637(7) 0.058(2) Uani 1 1 d . . . . .
O2W O 0.4756(11) 0.7445(3) 0.9272(8) 0.089(3) Uani 1 1 d . . . . .
H2WA H 0.412257 0.762601 0.914106 0.106 Uiso 1 1 d R U . . .
H2WB H 0.554257 0.755381 0.927606 0.106 Uiso 1 1 d R U . . .
O3 O -0.0063(6) 0.3561(2) 0.7194(6) 0.0401(15) Uani 1 1 d . . . . .
O3W O 0.5471(12) 0.1944(3) 0.7534(8) 0.105(4) Uani 1 1 d G U . . .
H3WA H 0.509928 0.194494 0.681273 0.126 Uiso 1 1 d R U . . .
H3WB H 0.581198 0.170514 0.767113 0.126 Uiso 1 1 d R U . . .
O4 O 0.3665(8) 0.2099(2) 0.5472(8) 0.063(2) Uani 1 1 d . . . . .
O4W O 0.768(2) 0.7683(7) 1.0023(16) 0.239(11) Uani 1 1 d . U . . .
H4WA H 0.853512 0.774699 1.016930 0.287 Uiso 1 1 d R U . . .
H4WB H 0.756782 0.746699 1.040080 0.287 Uiso 1 1 d R U . . .
O5 O 0.7396(5) 0.31412(17) 0.6014(5) 0.0313(12) Uani 1 1 d . . . . .
O5W O -0.3052(17) 0.6964(6) 1.1232(12) 0.162(6) Uani 1 1 d G . . . .
H5WA H -0.379109 0.698061 1.150737 0.194 Uiso 1 1 d R U . . .
H5WB H -0.298479 0.673741 1.088477 0.194 Uiso 1 1 d R U . . .
O6 O 0.8518(7) 0.4157(2) 0.5301(6) 0.0501(17) Uani 1 1 d . . . . .
O6W O 1.0556(16) 0.2231(5) 0.7254(14) 0.150(6) Uani 1 1 d . . . . .
H6WA H 0.984700 0.229946 0.752893 0.180 Uiso 1 1 d R U . . .
H6WB H 1.119429 0.215676 0.781473 0.180 Uiso 1 1 d R U . . .
O7 O 0.6434(7) 0.26424(19) 0.4872(6) 0.0438(15) Uani 1 1 d . . . . .
O7W O 0.2662(13) 0.8061(4) 0.8889(11) 0.123(5) Uani 1 1 d G . . . .
H7WA H 0.210304 0.799949 0.826165 0.148 Uiso 1 1 d R U . . .
H7WB H 0.220534 0.806989 0.943835 0.148 Uiso 1 1 d R U . . .
O8 O 0.8362(10) 0.4510(3) 0.3681(7) 0.078(3) Uani 1 1 d . . . . .
O8W O 0.7934(16) 0.2492(4) 0.7681(12) 0.119(4) Uani 1 1 d G . . . .
H8WA H 0.802577 0.271719 0.733601 0.179 Uiso 1 1 d G U . . .
H8WB H 0.707232 0.247779 0.769166 0.179 Uiso 1 1 d G U . . .
O9 O 0.4273(6) 0.65412(18) 0.6690(5) 0.0347(13) Uani 1 1 d . . . . .
O9W O -0.068(2) 0.3001(4) -0.0388(11) 0.131(5) Uani 1 1 d G . . . .
H9WA H -0.070584 0.287320 -0.102836 0.197 Uiso 1 1 d G U . . .
H9WB H -0.015908 0.320710 -0.043351 0.197 Uiso 1 1 d G U . . .
O10 O 0.2534(6) 0.7312(2) 0.7428(6) 0.0423(15) Uani 1 1 d . . . . .
O11 O 0.4657(6) 0.6351(2) 0.4970(5) 0.0397(15) Uani 1 1 d . . . . .
O12 O 0.0914(6) 0.77442(17) 0.6626(5) 0.0317(13) Uani 1 1 d . . . . .
O13 O -0.2796(7) 0.6702(2) 0.6984(6) 0.0508(17) Uani 1 1 d . . . . .
O14 O -0.3669(8) 0.5754(3) 0.6735(6) 0.059(2) Uani 1 1 d . . . . .
O15 O -0.3548(8) 0.6762(3) 0.8725(7) 0.061(2) Uani 1 1 d . . . . .
O16 O -0.4073(9) 0.5406(3) 0.8250(8) 0.075(3) Uani 1 1 d . . . . .

loop_
_atom_site_aniso_label
_atom_site_aniso_U_11
_atom_site_aniso_U_22
_atom_site_aniso_U_33
_atom_site_aniso_U_23
_atom_site_aniso_U_13
_atom_site_aniso_U_12
Zn1 0.0285(5) 0.0253(5) 0.0378(6) -0.0042(5) 0.0127(4) -0.0037(5)
Zn2 0.0302(5) 0.0303(6) 0.0369(6) -0.0037(5) 0.0122(5) -0.0022(5)
Zn3 0.0474(6) 0.0296(6) 0.0386(6) 0.0050(5) 0.0194(5) 0.0098(5)
Zn4 0.0359(6) 0.0663(9) 0.0379(7) -0.0131(6) 0.0140(5) -0.0017(6)
C1 0.035(4) 0.023(4) 0.036(5) -0.005(3) 0.018(4) -0.005(3)
C2 0.037(4) 0.031(5) 0.044(5) 0.003(4) 0.017(4) 0.003(4)
C3 0.037(5) 0.019(4) 0.084(8) 0.001(5) 0.017(5) 0.005(4)
C4 0.034(4) 0.029(4) 0.045(5) 0.005(4) 0.013(4) 0.010(4)
C5 0.025(4) 0.023(4) 0.044(5) -0.010(4) 0.017(3) 0.004(3)
C6 0.030(4) 0.037(5) 0.042(5) -0.005(4) 0.014(4) 0.005(4)
C7 0.051(6) 0.032(5) 0.046(6) 0.003(4) 0.025(5) -0.012(4)
C8 0.050(5) 0.025(4) 0.040(5) 0.002(4) 0.019(4) 0.008(4)
C9 0.058(6) 0.056(6) 0.046(6) -0.014(5) 0.006(5) 0.001(5)
C10 0.036(5) 0.051(6) 0.073(7) -0.022(6) 0.016(5) 0.003(4)
C11 0.049(5) 0.025(4) 0.059(6) 0.001(4) 0.023(5) 0.003(4)
C12 0.041(5) 0.042(5) 0.050(6) 0.005(4) 0.017(4) 0.012(4)
C13 0.039(5) 0.019(4) 0.038(5) -0.006(3) 0.013(4) -0.008(3)
C14 0.049(5) 0.020(4) 0.042(5) -0.002(4) 0.009(4) -0.002(4)
C15 0.020(4) 0.026(4) 0.040(5) 0.013(4) 0.014(3) 0.002(3)
C16 0.036(5) 0.026(4) 0.060(6) 0.002(4) 0.009(4) 0.010(4)
C17 0.018(3) 0.021(4) 0.041(5) -0.003(3) 0.005(3) 0.003(3)
C18 0.026(4) 0.029(4) 0.032(4) -0.005(3) 0.006(3) 0.001(3)
C19 0.029(4) 0.019(4) 0.033(4) 0.001(3) 0.003(3) 0.003(3)
C20 0.026(4) 0.030(4) 0.042(5) -0.005(4) 0.007(4) 0.005(3)
C21 0.024(4) 0.021(4) 0.045(5) 0.002(4) 0.005(3) 0.003(3)
C22 0.024(4) 0.021(4) 0.040(5) 0.007(3) 0.004(3) 0.003(3)
C23 0.052(6) 0.030(5) 0.059(6) 0.004(4) 0.035(5) 0.006(4)
C24 0.037(5) 0.025(4) 0.056(6) 0.002(4) 0.026(4) 0.002(4)
C25 0.044(5) 0.022(4) 0.077(7) -0.002(5) 0.035(5) 0.000(4)
C26 0.058(6) 0.025(4) 0.051(6) 0.008(4) 0.034(5) 0.008(4)
C27 0.034(4) 0.036(5) 0.031(4) -0.001(4) 0.016(4) -0.004(4)
C28 0.056(6) 0.040(5) 0.039(5) -0.008(4) 0.025(5) -0.008(5)
C29 0.055(6) 0.043(6) 0.042(5) -0.003(5) 0.024(5) -0.008(5)
C30 0.033(4) 0.024(4) 0.047(5) -0.009(4) 0.010(4) -0.005(3)
C31 0.039(5) 0.034(5) 0.033(5) 0.003(4) 0.006(4) -0.004(4)
C32 0.079(8) 0.050(7) 0.050(7) -0.016(5) 0.015(6) 0.003(6)
C33 0.045(5) 0.041(5) 0.052(6) 0.003(5) 0.011(5) 0.000(4)
C34 0.062(7) 0.047(6) 0.041(5) -0.011(5) 0.019(5) -0.007(5)
C35 0.059(6) 0.040(6) 0.053(6) -0.008(5) 0.002(5) -0.010(5)
C36 0.044(5) 0.042(5) 0.033(5) 0.000(4) 0.007(4) -0.003(4)
C37 0.051(5) 0.029(5) 0.042(5) 0.005(4) 0.018(4) -0.003(4)
C38 0.064(6) 0.027(5) 0.041(5) 0.001(4) 0.024(5) 0.005(4)
C39 0.049(5) 0.031(5) 0.045(5) -0.005(4) 0.016(4) 0.001(4)
C40 0.050(5) 0.031(5) 0.040(5) 0.004(4) 0.022(4) -0.003(4)
C41 0.030(4) 0.037(5) 0.032(4) -0.002(4) 0.013(4) -0.004(4)
C42 0.035(4) 0.035(5) 0.036(5) 0.003(4) 0.014(4) 0.004(4)
C43 0.036(4) 0.039(5) 0.026(4) 0.002(4) 0.009(4) 0.002(4)
C44 0.028(4) 0.034(5) 0.033(5) -0.006(4) 0.006(4) -0.005(4)
C45 0.067(7) 0.057(7) 0.055(7) -0.019(6) 0.013(6) -0.002(6)
C46 0.056(6) 0.046(6) 0.040(6) 0.007(5) 0.004(5) -0.009(5)
C47 0.052(6) 0.055(6) 0.043(6) -0.012(5) 0.013(5) -0.012(5)
C48 0.047(5) 0.045(6) 0.040(5) -0.003(4) 0.010(4) -0.006(5)
C49 0.039(5) 0.044(5) 0.033(5) 0.003(4) 0.005(4) 0.003(4)
C50 0.035(5) 0.045(5) 0.032(5) 0.004(4) 0.011(4) 0.004(4)
C51 0.059(6) 0.032(5) 0.042(5) 0.004(4) 0.022(5) 0.003(4)
C52 0.056(6) 0.034(5) 0.044(5) 0.004(4) 0.023(5) 0.003(4)
C53 0.043(5) 0.034(5) 0.030(4) 0.003(4) 0.012(4) 0.005(4)
C54 0.036(4) 0.040(5) 0.030(4) 0.001(4) 0.013(4) 0.006(4)
C55 0.043(5) 0.036(5) 0.033(5) -0.001(4) 0.012(4) 0.001(4)
C56 0.050(6) 0.039(5) 0.047(6) -0.006(4) 0.028(5) -0.007(4)
C57 0.054(5) 0.035(5) 0.038(5) 0.004(4) 0.017(4) 0.004(4)
C58 0.046(6) 0.056(6) 0.042(6) -0.003(5) 0.016(5) -0.011(5)
C59 0.045(5) 0.039(5) 0.045(5) 0.007(5) 0.018(4) 0.003(4)
C60 0.037(5) 0.043(5) 0.036(5) 0.006(4) 0.016(4) 0.002(4)
C61 0.032(4) 0.042(5) 0.030(4) -0.001(4) 0.013(4) 0.003(4)
C62 0.047(5) 0.034(5) 0.028(4) 0.003(4) 0.006(4) 0.001(4)
N1 0.024(3) 0.021(3) 0.047(4) 0.004(3) 0.013(3) 0.006(3)
N2 0.028(3) 0.025(3) 0.046(4) -0.001(3) 0.015(3) 0.002(3)
N3 0.044(4) 0.019(3) 0.056(5) 0.001(3) 0.018(4) 0.004(3)
N4 0.034(4) 0.034(4) 0.073(6) 0.001(4) 0.030(4) 0.000(3)
N5 0.042(4) 0.018(3) 0.060(5) 0.001(3) 0.029(4) 0.006(3)
N6 0.045(4) 0.016(3) 0.056(5) 0.000(3) 0.026(4) 0.003(3)
N7 0.026(3) 0.018(3) 0.045(4) -0.003(3) 0.009(3) 0.004(3)
N8 0.034(3) 0.017(3) 0.039(4) 0.004(3) 0.012(3) 0.004(3)
N9 0.028(3) 0.021(3) 0.034(4) -0.001(3) 0.012(3) 0.000(3)
N10 0.031(4) 0.014(3) 0.050(4) -0.004(3) 0.012(3) -0.002(3)
N11 0.024(3) 0.028(4) 0.047(4) -0.006(3) 0.008(3) 0.003(3)
N12 0.025(3) 0.027(4) 0.052(5) -0.001(3) 0.014(3) 0.001(3)
N13 0.036(4) 0.032(4) 0.038(4) 0.000(3) 0.013(3) -0.007(3)
N14 0.076(6) 0.036(5) 0.056(6) -0.014(4) -0.013(5) -0.010(5)
N15 0.031(4) 0.036(4) 0.034(4) -0.003(3) 0.016(3) 0.004(3)
N16 0.061(5) 0.032(4) 0.043(5) -0.001(3) 0.026(4) -0.007(4)
N17 0.041(4) 0.039(4) 0.030(4) -0.001(3) 0.019(3) -0.002(3)
N18 0.036(4) 0.035(4) 0.028(4) 0.002(3) 0.012(3) -0.002(3)
N19 0.069(6) 0.043(5) 0.047(5) -0.004(4) 0.004(4) -0.001(5)
N20 0.038(4) 0.032(4) 0.033(4) 0.007(3) 0.015(3) 0.005(3)
N21 0.032(4) 0.051(5) 0.036(4) -0.010(4) 0.010(3) 0.009(3)
N22 0.051(5) 0.037(4) 0.035(4) -0.004(3) 0.018(4) 0.001(4)
N23 0.047(4) 0.036(4) 0.034(4) 0.001(3) 0.014(3) 0.001(3)
N24 0.040(4) 0.036(4) 0.035(4) 0.004(3) 0.017(3) 0.001(3)
O1 0.032(3) 0.037(3) 0.038(3) -0.007(3) 0.014(3) 0.004(3)
O1W 0.042(4) 0.032(3) 0.068(4) 0.012(3) 0.020(3) 0.004(3)
O2 0.048(4) 0.028(3) 0.092(6) -0.012(4) 0.003(4) 0.013(3)
O2W 0.090(7) 0.083(7) 0.096(7) -0.029(6) 0.026(6) -0.022(6)
O3 0.031(3) 0.043(4) 0.047(4) -0.022(3) 0.009(3) 0.003(3)
O3W 0.156(8) 0.056(5) 0.084(6) -0.001(5) -0.026(6) 0.027(6)
O4 0.070(5) 0.029(4) 0.089(6) -0.008(4) 0.015(4) 0.010(3)
O4W 0.250(18) 0.24(2) 0.198(16) 0.029(15) -0.044(14) -0.111(16)
O5 0.029(3) 0.026(3) 0.040(3) -0.001(3) 0.010(3) 0.000(2)
O5W 0.188(15) 0.167(16) 0.130(11) 0.010(12) 0.031(11) 0.006(14)
O6 0.049(4) 0.043(4) 0.057(4) 0.011(3) 0.008(3) -0.018(3)
O6W 0.147(13) 0.114(12) 0.190(15) -0.018(11) 0.034(11) 0.002(10)
O7 0.051(4) 0.026(3) 0.058(4) -0.011(3) 0.018(3) -0.004(3)
O7W 0.129(10) 0.096(9) 0.144(10) -0.074(8) 0.025(8) -0.009(7)
O8 0.104(7) 0.072(6) 0.063(5) 0.017(4) 0.029(5) -0.040(5)
O8W 0.161(12) 0.097(9) 0.085(8) 0.029(7) -0.011(9) 0.011(9)
O9 0.046(3) 0.033(3) 0.027(3) -0.006(2) 0.011(3) -0.002(3)
O9W 0.239(17) 0.060(7) 0.090(8) 0.004(6) 0.019(9) 0.003(9)
O10 0.033(3) 0.043(4) 0.049(4) 0.006(3) 0.003(3) 0.013(3)
O11 0.038(3) 0.055(4) 0.028(3) -0.002(3) 0.012(3) 0.002(3)
O12 0.028(3) 0.025(3) 0.039(3) 0.001(2) 0.000(2) 0.009(2)
O13 0.047(4) 0.045(4) 0.058(4) -0.006(3) 0.006(3) 0.011(3)
O14 0.064(5) 0.065(5) 0.045(4) 0.003(4) 0.006(4) -0.002(4)
O15 0.053(4) 0.074(5) 0.055(4) 0.004(4) 0.011(4) 0.011(4)
O16 0.076(6) 0.055(5) 0.098(7) 0.015(5) 0.032(5) -0.020(4)

loop_
_atom_type_symbol
_atom_type_description
_atom_type_scat_dispersion_real
_atom_type_scat_dispersion_imag
_atom_type_scat_source
C C 0.0181 0.0091 'International Tables Vol C Tables 4.2.6.8 and 6.1.1.4'
H H 0.0000 0.0000 'International Tables Vol C Tables 4.2.6.8 and 6.1.1.4'
N N 0.0311 0.0180 'International Tables Vol C Tables 4.2.6.8 and 6.1.1.4'
O O 0.0492 0.0322 'International Tables Vol C Tables 4.2.6.8 and 6.1.1.4'
Zn Zn -1.5491 0.6778 'International Tables Vol C Tables 4.2.6.8 and 6.1.1.4'

loop_
_geom_angle_atom_site_label_1
_geom_angle_atom_site_label_2
_geom_angle_atom_site_label_3
_geom_angle
_geom_angle_site_symmetry_1
_geom_angle_site_symmetry_3
_geom_angle_publ_flag
O2 Zn1 O1 128.3(3) . . ?
O2 Zn1 O12 106.7(3) . 2_546 ?
O1 Zn1 O12 105.1(2) . 2_546 ?
O2 Zn1 N13 108.6(3) . . ?
O1 Zn1 N13 102.5(3) . . ?
O12 Zn1 N13 103.0(3) 2_546 . ?
O6 Zn2 O5 139.8(3) . . ?
O6 Zn2 O3 102.3(3) . 1_655 ?
O5 Zn2 O3 96.3(3) . 1_655 ?
O6 Zn2 N15 110.3(3) . 1_556 ?
O5 Zn2 N15 100.0(3) . 1_556 ?
O3 Zn2 N15 102.2(3) 1_655 1_556 ?
O9 Zn3 O10 104.3(3) . . ?
O9 Zn3 O1W 90.0(3) . . ?
O10 Zn3 O1W 90.0(3) . . ?
O9 Zn3 N20 89.3(3) . 1_556 ?
O10 Zn3 N20 92.2(3) . 1_556 ?
O1W Zn3 N20 177.7(3) . 1_556 ?
O9 Zn3 O2W 172.1(3) . . ?
O10 Zn3 O2W 82.7(4) . . ?
O1W Zn3 O2W 86.3(3) . . ?
N20 Zn3 O2W 94.1(3) 1_556 . ?
O9 Zn3 O15 88.5(3) . 1_655 ?
O10 Zn3 O15 166.6(3) . 1_655 ?
O1W Zn3 O15 86.2(3) . 1_655 ?
N20 Zn3 O15 91.6(3) 1_556 1_655 ?
O2W Zn3 O15 84.3(4) . 1_655 ?
O14 Zn4 O11 104.1(3) . 1_455 ?
O14 Zn4 O13 110.6(3) . . ?
O11 Zn4 O13 113.0(3) 1_455 . ?
O14 Zn4 N21 103.7(4) . . ?
O11 Zn4 N21 105.4(3) 1_455 . ?
O13 Zn4 N21 118.6(3) . . ?
O3 C1 O1 121.3(8) . . ?
O3 C1 C2 117.1(8) . . ?
O1 C1 C2 121.5(7) . . ?
N1 C2 C1 113.2(7) . . ?
N1 C2 H2A 108.9 . . ?
C1 C2 H2A 108.9 . . ?
N1 C2 H2B 108.9 . . ?
C1 C2 H2B 108.9 . . ?
H2A C2 H2B 107.7 . . ?
O4 C3 O2 121.0(10) . . ?
O4 C3 C4 117.4(9) . . ?
O2 C3 C4 121.5(8) . . ?
N1 C4 C3 116.7(7) . . ?
N1 C4 H4A 108.1 . . ?
C3 C4 H4A 108.1 . . ?
N1 C4 H4B 108.1 . . ?
C3 C4 H4B 108.1 . . ?
H4A C4 H4B 107.3 . . ?
O7 C5 O5 122.5(8) . . ?
O7 C5 C6 119.6(8) . . ?
O5 C5 C6 117.7(7) . . ?
N2 C6 C5 114.1(7) . . ?
N2 C6 H6A 108.7 . . ?
C5 C6 H6A 108.7 . . ?
N2 C6 H6B 108.7 . . ?
C5 C6 H6B 108.7 . . ?
H6A C6 H6B 107.6 . . ?
O8 C7 O6 123.3(10) . . ?
O8 C7 C8 116.9(9) . . ?
O6 C7 C8 119.8(8) . . ?
N2 C8 C7 115.9(8) . . ?
N2 C8 H8A 108.3 . . ?
C7 C8 H8A 108.3 . . ?
N2 C8 H8B 108.3 . . ?
C7 C8 H8B 108.3 . . ?
H8A C8 H8B 107.4 . . ?
O15 C9 O13 122.9(10) . . ?
O15 C9 C10 121.4(10) . . ?
O13 C9 C10 115.7(10) . . ?
C9 C10 N4 114.6(9) . . ?
C9 C10 H10A 108.6 . . ?
N4 C10 H10A 108.6 . . ?
C9 C10 H10B 108.6 . . ?
N4 C10 H10B 108.6 . . ?
H10A C10 H10B 107.6 . . ?
O16 C11 O14 124.5(11) . . ?
O16 C11 C12 116.5(10) . . ?
O14 C11 C12 119.0(9) . . ?
N4 C12 C11 117.5(8) . . ?
N4 C12 H12A 107.9 . . ?
C11 C12 H12A 107.9 . . ?
N4 C12 H12B 107.9 . . ?
C11 C12 H12B 107.9 . . ?
H12A C12 H12B 107.2 . . ?
O9 C13 O11 122.8(8) . . ?
O9 C13 C14 121.1(8) . . ?
O11 C13 C14 116.0(8) . . ?
N3 C14 C13 113.0(8) . . ?
N3 C14 H14A 109.0 . . ?
C13 C14 H14A 109.0 . . ?
N3 C14 H14B 109.0 . . ?
C13 C14 H14B 109.0 . . ?
H14A C14 H14B 107.8 . . ?
O10 C15 O12 121.6(8) . . ?
O10 C15 C16 123.2(8) . . ?
O12 C15 C16 115.2(7) . . ?
N3 C16 C15 116.4(8) . . ?
N3 C16 H16A 108.2 . . ?
C15 C16 H16A 108.2 . . ?
N3 C16 H16B 108.2 . . ?
C15 C16 H16B 108.2 . . ?
H16A C16 H16B 107.3 . . ?
N8 C17 N7 125.4(7) . . ?
N8 C17 N1 116.5(7) . . ?
N7 C17 N1 118.0(7) . . ?
N7 C18 N9 126.2(7) . . ?
N7 C18 N2 115.2(7) . . ?
N9 C18 N2 118.6(8) . . ?
N5 C19 N8 118.2(7) . . ?
N5 C19 N9 117.9(7) . . ?
N8 C19 N9 124.0(7) . . ?
N11 C20 N12 126.8(8) . . ?
N11 C20 N4 117.3(8) . . ?
N12 C20 N4 115.9(8) . . ?
N11 C21 N10 125.5(8) . . ?
N11 C21 N3 117.8(7) . . ?
N10 C21 N3 116.7(7) . . ?
N10 C22 N12 125.2(8) . . ?
N10 C22 N6 116.9(7) . . ?
N12 C22 N6 117.9(8) . . ?
N5 C23 C25 109.4(8) . . ?
N5 C23 H23A 109.8 . . ?
C25 C23 H23A 109.8 . . ?
N5 C23 H23B 109.8 . . ?
C25 C23 H23B 109.8 . . ?
H23A C23 H23B 108.2 . . ?
N5 C24 C26 110.1(7) . . ?
N5 C24 H24A 109.6 . . ?
C26 C24 H24A 109.6 . . ?
N5 C24 H24B 109.6 . . ?
C26 C24 H24B 109.6 . . ?
H24A C24 H24B 108.2 . . ?
N6 C25 C23 111.0(8) . . ?
N6 C25 H25A 109.4 . . ?
C23 C25 H25A 109.4 . . ?
N6 C25 H25B 109.4 . . ?
C23 C25 H25B 109.4 . . ?
H25A C25 H25B 108.0 . . ?
N6 C26 C24 112.6(7) . . ?
N6 C26 H26A 109.1 . . ?
C24 C26 H26A 109.1 . . ?
N6 C26 H26B 109.1 . . ?
C24 C26 H26B 109.1 . . ?
H26A C26 H26B 107.8 . . ?
N13 C27 C30 122.9(8) . . ?
N13 C27 H27A 118.5 . . ?
C30 C27 H27A 118.5 . . ?
N13 C28 C29 122.9(9) . . ?
N13 C28 H28A 118.5 . . ?
C29 C28 H28A 118.5 . . ?
C28 C29 C31 118.9(9) . . ?
C28 C29 H29A 120.5 . . ?
C31 C29 H29A 120.5 . . ?
C27 C30 C31 119.2(8) . . ?
C27 C30 H30A 120.4 . . ?
C31 C30 H30A 120.4 . . ?
C30 C31 C29 117.7(8) . . ?
C30 C31 C44 121.4(8) . . ?
C29 C31 C44 120.9(9) . . ?
N14 C32 C34 124.1(11) . . ?
N14 C32 H32A 117.9 . . ?
C34 C32 H32A 117.9 . . ?
C36 C33 C35 119.1(10) . . ?
C36 C33 H33A 120.4 . . ?
C35 C33 H33A 120.4 . . ?
C32 C34 C36 118.5(11) . . ?
C32 C34 H34A 120.7 . . ?
C36 C34 H34A 120.7 . . ?
N14 C35 C33 123.5(11) . . ?
N14 C35 H35A 118.2 . . ?
C33 C35 H35A 118.2 . . ?
C33 C36 C34 117.5(10) . . ?
C33 C36 C43 121.4(9) . . ?
C34 C36 C43 121.1(9) . . ?
C39 C37 C41 117.9(8) . . ?
C39 C37 H37A 121.1 . . ?
C41 C37 H37A 121.1 . . ?
C41 C38 C40 118.5(8) . . ?
C41 C38 H38A 120.8 . . ?
C40 C38 H38A 120.8 . . ?
N15 C39 C37 122.5(8) . . ?
N15 C39 H39A 118.8 . . ?
C37 C39 H39A 118.8 . . ?
N15 C40 C38 122.3(8) . . ?
N15 C40 H40A 118.9 . . ?
C38 C40 H40A 118.9 . . ?
C38 C41 C37 119.8(8) . . ?
C38 C41 C42 119.1(8) . . ?
C37 C41 C42 121.0(8) . . ?
N16 C42 N17 126.0(8) . . ?
N16 C42 C41 116.6(8) . . ?
N17 C42 C41 117.4(8) . . ?
N16 C43 N18 123.8(8) . . ?
N16 C43 C36 117.7(8) . . ?
N18 C43 C36 118.4(8) . . ?
N18 C44 N17 124.4(8) . . ?
N18 C44 C31 117.9(8) . . ?
N17 C44 C31 117.6(8) . . ?
N19 C45 C47 123.7(11) . . ?
N19 C45 H45A 118.1 . . ?
C47 C45 H45A 118.1 . . ?
N19 C46 C48 124.0(10) . . ?
N19 C46 H46A 118.0 . . ?
C48 C46 H46A 118.0 . . ?
C45 C47 C49 118.9(11) . . ?
C45 C47 H47A 120.5 . . ?
C49 C47 H47A 120.5 . . ?
C46 C48 C49 119.3(10) . . ?
C46 C48 H48A 120.4 . . ?
C49 C48 H48A 120.4 . . ?
C47 C49 C48 118.2(10) . . ?
C47 C49 C62 120.4(9) . . ?
C48 C49 C62 121.5(9) . . ?
C52 C50 C53 118.8(9) . . ?
C52 C50 C60 121.4(8) . . ?
C53 C50 C60 119.8(9) . . ?
N20 C51 C52 123.6(9) . . ?
N20 C51 H51A 118.2 . . ?
C52 C51 H51A 118.2 . . ?
C51 C52 C50 118.4(9) . . ?
C51 C52 H52A 120.8 . . ?
C50 C52 H52A 120.8 . . ?
C54 C53 C50 117.6(9) . . ?
C54 C53 H53A 121.2 . . ?
C50 C53 H53A 121.2 . . ?
N20 C54 C53 125.3(8) . . ?
N20 C54 H54A 117.4 . . ?
C53 C54 H54A 117.4 . . ?
C59 C55 C56 117.5(9) . . ?
C59 C55 C61 121.0(9) . . ?
C56 C55 C61 121.4(8) . . ?
C58 C56 C55 119.3(10) . . ?
C58 C56 H56A 120.3 . . ?
C55 C56 H56A 120.3 . . ?
N21 C57 C59 122.1(9) . . ?
N21 C57 H57A 119.0 . . ?
C59 C57 H57A 119.0 . . ?
N21 C58 C56 122.7(10) . . ?
N21 C58 H58A 118.6 . . ?
C56 C58 H58A 118.6 . . ?
C55 C59 C57 119.7(9) . . ?
C55 C59 H59A 120.1 . . ?
C57 C59 H59A 120.1 . . ?
N23 C60 N24 125.5(8) . . ?
N23 C60 C50 117.7(8) . . ?
N24 C60 C50 116.8(8) . . ?
N24 C61 N22 125.9(8) . . ?
N24 C61 C55 119.1(8) . . ?
N22 C61 C55 115.0(8) . . ?
N23 C62 N22 125.6(8) . . ?
N23 C62 C49 118.6(8) . . ?
N22 C62 C49 115.8(8) . . ?
C17 N1 C2 118.3(7) . . ?
C17 N1 C4 119.9(6) . . ?
C2 N1 C4 117.7(7) . . ?
C18 N2 C8 119.7(7) . . ?
C18 N2 C6 116.6(7) . . ?
C8 N2 C6 117.6(7) . . ?
C21 N3 C16 121.3(7) . . ?
C21 N3 C14 118.8(7) . . ?
C16 N3 C14 118.9(7) . . ?
C20 N4 C12 122.4(8) . . ?
C20 N4 C10 121.0(8) . . ?
C12 N4 C10 116.5(8) . . ?
C19 N5 C23 120.4(7) . . ?
C19 N5 C24 122.9(7) . . ?
C23 N5 C24 113.7(7) . . ?
C22 N6 C26 122.8(7) . . ?
C22 N6 C25 121.8(7) . . ?
C26 N6 C25 113.9(7) . . ?
C17 N7 C18 114.8(7) . . ?
C17 N8 C19 115.6(7) . . ?
C18 N9 C19 113.8(7) . . ?
C21 N10 C22 114.6(7) . . ?
C20 N11 C21 114.2(7) . . ?
C20 N12 C22 113.4(7) . . ?
C27 N13 C28 118.3(8) . . ?
C27 N13 Zn1 122.7(6) . . ?
C28 N13 Zn1 118.4(6) . . ?
C32 N14 C35 117.3(9) . . ?
C40 N15 C39 119.0(7) . . ?
C40 N15 Zn2 121.2(6) . 1_554 ?
C39 N15 Zn2 119.8(6) . 1_554 ?
C42 N16 C43 116.1(8) . . ?
C42 N17 C44 114.3(8) . . ?
C44 N18 C43 115.3(7) . . ?
C45 N19 C46 115.9(9) . . ?
C51 N20 C54 116.2(8) . . ?
C51 N20 Zn3 121.1(6) . 1_554 ?
C54 N20 Zn3 122.3(6) . 1_554 ?
C58 N21 C57 118.4(8) . . ?
C58 N21 Zn4 117.8(7) . . ?
C57 N21 Zn4 123.6(7) . . ?
C62 N22 C61 113.3(8) . . ?
C60 N23 C62 114.4(8) . . ?
C61 N24 C60 115.2(8) . . ?
C1 O1 Zn1 130.9(6) . . ?
Zn3 O1W H1WA 109.2 . . ?
Zn3 O1W H1WB 109.3 . . ?
H1WA O1W H1WB 108.1 . . ?
C3 O2 Zn1 134.3(7) . . ?
Zn3 O2W H2WA 109.3 . . ?
Zn3 O2W H2WB 109.5 . . ?
H2WA O2W H2WB 110.1 . . ?
C1 O3 Zn2 108.0(6) . 1_455 ?
H3WA O3W H3WB 105.5 . . ?
H4WA O4W H4WB 108.6 . . ?
C5 O5 Zn2 122.8(5) . . ?
H5WA O5W H5WB 112.7 . . ?
C7 O6 Zn2 126.8(6) . . ?
H6WA O6W H6WB 108.8 . . ?
H7WA O7W H7WB 108.0 . . ?
H8WA O8W H8WB 104.4 . . ?
C13 O9 Zn3 138.3(6) . . ?
H9WA O9W H9WB 104.5 . . ?
C15 O10 Zn3 149.6(6) . . ?
C13 O11 Zn4 109.7(5) . 1_655 ?
C15 O12 Zn1 132.3(5) . 2_556 ?
C9 O13 Zn4 118.6(7) . . ?
C11 O14 Zn4 139.5(7) . . ?
C9 O15 Zn3 123.4(7) . 1_455 ?

loop_
_geom_bond_atom_site_label_1
_geom_bond_atom_site_label_2
_geom_bond_distance
_geom_bond_site_symmetry_2
_geom_bond_publ_flag
Zn1 O2 1.889(7) . ?
Zn1 O1 1.949(6) . ?
Zn1 O12 1.962(5) 2_546 ?
Zn1 N13 2.030(7) . ?
Zn2 O6 1.925(7) . ?
Zn2 O5 1.945(6) . ?
Zn2 O3 2.011(6) 1_655 ?
Zn2 N15 2.036(7) 1_556 ?
Zn3 O9 2.034(6) . ?
Zn3 O10 2.074(6) . ?
Zn3 O1W 2.077(6) . ?
Zn3 N20 2.114(7) 1_556 ?
Zn3 O2W 2.146(9) . ?
Zn3 O15 2.208(8) 1_655 ?
Zn4 O14 1.921(8) . ?
Zn4 O11 1.970(6) 1_455 ?
Zn4 O13 1.977(7) . ?
Zn4 N21 2.036(7) . ?
C1 O3 1.251(10) . ?
C1 O1 1.252(10) . ?
C1 C2 1.504(12) . ?
C2 N1 1.448(11) . ?
C2 H2A 0.9700 . ?
C2 H2B 0.9700 . ?
C3 O4 1.226(11) . ?
C3 O2 1.275(13) . ?
C3 C4 1.533(14) . ?
C4 N1 1.467(10) . ?
C4 H4A 0.9700 . ?
C4 H4B 0.9700 . ?
C5 O7 1.222(10) . ?
C5 O5 1.282(10) . ?
C5 C6 1.506(12) . ?
C6 N2 1.477(11) . ?
C6 H6A 0.9700 . ?
C6 H6B 0.9700 . ?
C7 O8 1.225(11) . ?
C7 O6 1.265(12) . ?
C7 C8 1.518(14) . ?
C8 N2 1.454(11) . ?
C8 H8A 0.9700 . ?
C8 H8B 0.9700 . ?
C9 O15 1.293(13) . ?
C9 O13 1.322(13) . ?
C9 C10 1.443(15) . ?
C10 N4 1.452(12) . ?
C10 H10A 0.9700 . ?
C10 H10B 0.9700 . ?
C11 O16 1.228(12) . ?
C11 O14 1.253(12) . ?
C11 C12 1.529(14) . ?
C12 N4 1.436(12) . ?
C12 H12A 0.9700 . ?
C12 H12B 0.9700 . ?
C13 O9 1.238(10) . ?
C13 O11 1.266(10) . ?
C13 C14 1.508(13) . ?
C14 N3 1.454(12) . ?
C14 H14A 0.9700 . ?
C14 H14B 0.9700 . ?
C15 O10 1.227(10) . ?
C15 O12 1.287(10) . ?
C15 C16 1.507(13) . ?
C16 N3 1.449(11) . ?
C16 H16A 0.9700 . ?
C16 H16B 0.9700 . ?
C17 N8 1.329(10) . ?
C17 N7 1.334(11) . ?
C17 N1 1.342(11) . ?
C18 N7 1.336(11) . ?
C18 N9 1.342(11) . ?
C18 N2 1.353(11) . ?
C19 N5 1.336(10) . ?
C19 N8 1.353(10) . ?
C19 N9 1.370(10) . ?
C20 N11 1.332(11) . ?
C20 N12 1.341(11) . ?
C20 N4 1.375(11) . ?
C21 N11 1.337(11) . ?
C21 N10 1.341(11) . ?
C21 N3 1.345(11) . ?
C22 N10 1.347(10) . ?
C22 N12 1.350(11) . ?
C22 N6 1.351(11) . ?
C23 N5 1.475(11) . ?
C23 C25 1.508(13) . ?
C23 H23A 0.9700 . ?
C23 H23B 0.9700 . ?
C24 N5 1.480(11) . ?
C24 C26 1.504(12) . ?
C24 H24A 0.9700 . ?
C24 H24B 0.9700 . ?
C25 N6 1.454(11) . ?
C25 H25A 0.9700 . ?
C25 H25B 0.9700 . ?
C26 N6 1.434(11) . ?
C26 H26A 0.9700 . ?
C26 H26B 0.9700 . ?
C27 N13 1.323(12) . ?
C27 C30 1.358(12) . ?
C27 H27A 0.9300 . ?
C28 N13 1.343(11) . ?
C28 C29 1.344(13) . ?
C28 H28A 0.9300 . ?
C29 C31 1.405(13) . ?
C29 H29A 0.9300 . ?
C30 C31 1.383(13) . ?
C30 H30A 0.9300 . ?
C31 C44 1.473(12) . ?
C32 N14 1.318(15) . ?
C32 C34 1.368(15) . ?
C32 H32A 0.9300 . ?
C33 C36 1.371(14) . ?
C33 C35 1.383(15) . ?
C33 H33A 0.9300 . ?
C34 C36 1.412(14) . ?
C34 H34A 0.9300 . ?
C35 N14 1.330(14) . ?
C35 H35A 0.9300 . ?
C36 C43 1.458(13) . ?
C37 C39 1.376(13) . ?
C37 C41 1.392(13) . ?
C37 H37A 0.9300 . ?
C38 C41 1.370(13) . ?
C38 C40 1.389(13) . ?
C38 H38A 0.9300 . ?
C39 N15 1.344(12) . ?
C39 H39A 0.9300 . ?
C40 N15 1.324(12) . ?
C40 H40A 0.9300 . ?
C41 C42 1.498(12) . ?
C42 N16 1.304(12) . ?
C42 N17 1.333(11) . ?
C43 N16 1.328(11) . ?
C43 N18 1.341(11) . ?
C44 N18 1.339(12) . ?
C44 N17 1.341(11) . ?
C45 N19 1.340(15) . ?
C45 C47 1.370(16) . ?
C45 H45A 0.9300 . ?
C46 N19 1.345(14) . ?
C46 C48 1.355(15) . ?
C46 H46A 0.9300 . ?
C47 C49 1.375(14) . ?
C47 H47A 0.9300 . ?
C48 C49 1.378(13) . ?
C48 H48A 0.9300 . ?
C49 C62 1.494(13) . ?
C50 C52 1.386(14) . ?
C50 C53 1.405(12) . ?
C50 C60 1.498(13) . ?
C51 N20 1.340(12) . ?
C51 C52 1.386(13) . ?
C51 H51A 0.9300 . ?
C52 H52A 0.9300 . ?
C53 C54 1.360(12) . ?
C53 H53A 0.9300 . ?
C54 N20 1.343(12) . ?
C54 H54A 0.9300 . ?
C55 C59 1.369(14) . ?
C55 C56 1.391(13) . ?
C55 C61 1.500(12) . ?
C56 C58 1.364(13) . ?
C56 H56A 0.9300 . ?
C57 N21 1.335(12) . ?
C57 C59 1.373(13) . ?
C57 H57A 0.9300 . ?
C58 N21 1.320(14) . ?
C58 H58A 0.9300 . ?
C59 H59A 0.9300 . ?
C60 N23 1.324(13) . ?
C60 N24 1.334(11) . ?
C61 N24 1.299(11) . ?
C61 N22 1.352(12) . ?
C62 N23 1.328(12) . ?
C62 N22 1.346(11) . ?
O1W H1WA 0.8501 . ?
O1W H1WB 0.8499 . ?
O2W H2WA 0.8503 . ?
O2W H2WB 0.8500 . ?
O3W H3WA 0.8503 . ?
O3W H3WB 0.8500 . ?
O4W H4WA 0.8502 . ?
O4W H4WB 0.8499 . ?
O5W H5WA 0.8500 . ?
O5W H5WB 0.8500 . ?
O6W H6WA 0.8499 . ?
O6W H6WB 0.8503 . ?
O7W H7WA 0.8499 . ?
O7W H7WB 0.8499 . ?
O8W H8WA 0.8500 . ?
O8W H8WB 0.8508 . ?
O9W H9WA 0.8501 . ?
O9W H9WB 0.8512 . ?

loop_
_geom_torsion_atom_site_label_1
_geom_torsion_atom_site_label_2
_geom_torsion_atom_site_label_3
_geom_torsion_atom_site_label_4
_geom_torsion
_geom_torsion_site_symmetry_1
_geom_torsion_site_symmetry_2
_geom_torsion_site_symmetry_3
_geom_torsion_site_symmetry_4
_geom_torsion_publ_flag
O3 C1 C2 N1 -154.6(7) . . . . ?
O1 C1 C2 N1 28.7(11) . . . . ?
O4 C3 C4 N1 -179.1(9) . . . . ?
O2 C3 C4 N1 5.0(14) . . . . ?
O7 C5 C6 N2 151.1(7) . . . . ?
O5 C5 C6 N2 -32.3(10) . . . . ?
O8 C7 C8 N2 172.2(9) . . . . ?
O6 C7 C8 N2 -10.8(13) . . . . ?
O15 C9 C10 N4 130.1(11) . . . . ?
O13 C9 C10 N4 -52.9(14) . . . . ?
O16 C11 C12 N4 -154.5(9) . . . . ?
O14 C11 C12 N4 24.7(13) . . . . ?
O9 C13 C14 N3 -22.6(11) . . . . ?
O11 C13 C14 N3 158.6(7) . . . . ?
O10 C15 C16 N3 -9.9(13) . . . . ?
O12 C15 C16 N3 171.9(7) . . . . ?
N5 C23 C25 N6 -54.5(11) . . . . ?
N5 C24 C26 N6 50.8(11) . . . . ?
N13 C28 C29 C31 -0.6(16) . . . . ?
N13 C27 C30 C31 -0.1(14) . . . . ?
C27 C30 C31 C29 0.9(14) . . . . ?
C27 C30 C31 C44 -176.7(8) . . . . ?
C28 C29 C31 C30 -0.5(15) . . . . ?
C28 C29 C31 C44 177.1(9) . . . . ?
N14 C32 C34 C36 0.5(19) . . . . ?
C36 C33 C35 N14 -0.8(17) . . . . ?
C35 C33 C36 C34 0.3(15) . . . . ?
C35 C33 C36 C43 178.6(9) . . . . ?
C32 C34 C36 C33 -0.1(16) . . . . ?
C32 C34 C36 C43 -178.4(10) . . . . ?
C41 C37 C39 N15 1.7(14) . . . . ?
C41 C38 C40 N15 -0.3(15) . . . . ?
C40 C38 C41 C37 -0.2(14) . . . . ?
C40 C38 C41 C42 176.9(8) . . . . ?
C39 C37 C41 C38 -0.5(14) . . . . ?
C39 C37 C41 C42 -177.5(8) . . . . ?
C38 C41 C42 N16 -8.6(13) . . . . ?
C37 C41 C42 N16 168.4(9) . . . . ?
C38 C41 C42 N17 170.6(9) . . . . ?
C37 C41 C42 N17 -12.4(13) . . . . ?
C33 C36 C43 N16 -1.5(14) . . . . ?
C34 C36 C43 N16 176.8(9) . . . . ?
C33 C36 C43 N18 179.3(8) . . . . ?
C34 C36 C43 N18 -2.4(14) . . . . ?
C30 C31 C44 N18 9.2(13) . . . . ?
C29 C31 C44 N18 -168.4(9) . . . . ?
C30 C31 C44 N17 -171.9(8) . . . . ?
C29 C31 C44 N17 10.6(13) . . . . ?
N19 C45 C47 C49 -0.8(18) . . . . ?
N19 C46 C48 C49 -0.6(16) . . . . ?
C45 C47 C49 C48 -0.1(15) . . . . ?
C45 C47 C49 C62 -179.7(10) . . . . ?
C46 C48 C49 C47 0.7(14) . . . . ?
C46 C48 C49 C62 -179.7(9) . . . . ?
N20 C51 C52 C50 -1.7(16) . . . . ?
C53 C50 C52 C51 1.6(15) . . . . ?
C60 C50 C52 C51 -178.3(9) . . . . ?
C52 C50 C53 C54 -0.3(13) . . . . ?
C60 C50 C53 C54 179.7(8) . . . . ?
C50 C53 C54 N20 -1.3(14) . . . . ?
C59 C55 C56 C58 -1.1(14) . . . . ?
C61 C55 C56 C58 -178.0(9) . . . . ?
C55 C56 C58 N21 3.4(16) . . . . ?
C56 C55 C59 C57 -2.0(14) . . . . ?
C61 C55 C59 C57 175.0(8) . . . . ?
N21 C57 C59 C55 3.1(15) . . . . ?
C52 C50 C60 N23 175.8(9) . . . . ?
C53 C50 C60 N23 -4.2(13) . . . . ?
C52 C50 C60 N24 -4.1(14) . . . . ?
C53 C50 C60 N24 176.0(8) . . . . ?
C59 C55 C61 N24 10.5(13) . . . . ?
C56 C55 C61 N24 -172.7(9) . . . . ?
C59 C55 C61 N22 -170.2(9) . . . . ?
C56 C55 C61 N22 6.6(13) . . . . ?
C47 C49 C62 N23 1.2(14) . . . . ?
C48 C49 C62 N23 -178.4(9) . . . . ?
C47 C49 C62 N22 -179.5(9) . . . . ?
C48 C49 C62 N22 0.9(13) . . . . ?
N8 C17 N1 C2 -7.0(11) . . . . ?
N7 C17 N1 C2 175.4(7) . . . . ?
N8 C17 N1 C4 -163.8(8) . . . . ?
N7 C17 N1 C4 18.6(12) . . . . ?
C1 C2 N1 C17 69.8(10) . . . . ?
C1 C2 N1 C4 -132.9(8) . . . . ?
C3 C4 N1 C17 -104.9(9) . . . . ?
C3 C4 N1 C2 98.1(10) . . . . ?
N7 C18 N2 C8 164.1(8) . . . . ?
N9 C18 N2 C8 -19.1(12) . . . . ?
N7 C18 N2 C6 12.3(11) . . . . ?
N9 C18 N2 C6 -170.8(7) . . . . ?
C7 C8 N2 C18 112.2(9) . . . . ?
C7 C8 N2 C6 -96.3(9) . . . . ?
C5 C6 N2 C18 -63.8(10) . . . . ?
C5 C6 N2 C8 143.9(8) . . . . ?
N11 C21 N3 C16 -14.2(13) . . . . ?
N10 C21 N3 C16 163.8(8) . . . . ?
N11 C21 N3 C14 177.3(8) . . . . ?
N10 C21 N3 C14 -4.7(12) . . . . ?
C15 C16 N3 C21 104.4(10) . . . . ?
C15 C16 N3 C14 -87.1(11) . . . . ?
C13 C14 N3 C21 -64.2(11) . . . . ?
C13 C14 N3 C16 127.0(9) . . . . ?
N11 C20 N4 C12 171.4(8) . . . . ?
N12 C20 N4 C12 -8.8(14) . . . . ?
N11 C20 N4 C10 -11.2(14) . . . . ?
N12 C20 N4 C10 168.6(9) . . . . ?
C11 C12 N4 C20 -97.1(11) . . . . ?
C11 C12 N4 C10 85.5(12) . . . . ?
C9 C10 N4 C20 100.0(12) . . . . ?
C9 C10 N4 C12 -82.5(12) . . . . ?
N8 C19 N5 C23 11.1(13) . . . . ?
N9 C19 N5 C23 -170.2(8) . . . . ?
N8 C19 N5 C24 170.3(8) . . . . ?
N9 C19 N5 C24 -10.9(13) . . . . ?
C25 C23 N5 C19 -143.6(9) . . . . ?
C25 C23 N5 C24 55.4(11) . . . . ?
C26 C24 N5 C19 146.3(9) . . . . ?
C26 C24 N5 C23 -53.2(11) . . . . ?
N10 C22 N6 C26 -3.0(13) . . . . ?
N12 C22 N6 C26 177.4(8) . . . . ?
N10 C22 N6 C25 -168.5(9) . . . . ?
N12 C22 N6 C25 12.0(14) . . . . ?
C24 C26 N6 C22 139.9(9) . . . . ?
C24 C26 N6 C25 -53.6(12) . . . . ?
C23 C25 N6 C22 -138.0(9) . . . . ?
C23 C25 N6 C26 55.3(12) . . . . ?
N8 C17 N7 C18 5.7(13) . . . . ?
N1 C17 N7 C18 -176.9(8) . . . . ?
N9 C18 N7 C17 -4.6(13) . . . . ?
N2 C18 N7 C17 172.0(7) . . . . ?
N7 C17 N8 C19 -2.5(12) . . . . ?
N1 C17 N8 C19 -179.9(7) . . . . ?
N5 C19 N8 C17 176.3(8) . . . . ?
N9 C19 N8 C17 -2.3(12) . . . . ?
N7 C18 N9 C19 0.4(12) . . . . ?
N2 C18 N9 C19 -176.0(7) . . . . ?
N5 C19 N9 C18 -175.4(8) . . . . ?
N8 C19 N9 C18 3.2(12) . . . . ?
N11 C21 N10 C22 2.9(13) . . . . ?
N3 C21 N10 C22 -174.9(8) . . . . ?
N12 C22 N10 C21 2.0(13) . . . . ?
N6 C22 N10 C21 -177.5(8) . . . . ?
N12 C20 N11 C21 1.5(13) . . . . ?
N4 C20 N11 C21 -178.8(8) . . . . ?
N10 C21 N11 C20 -4.5(13) . . . . ?
N3 C21 N11 C20 173.3(8) . . . . ?
N11 C20 N12 C22 2.6(13) . . . . ?
N4 C20 N12 C22 -177.1(8) . . . . ?
N10 C22 N12 C20 -4.5(13) . . . . ?
N6 C22 N12 C20 175.0(8) . . . . ?
C30 C27 N13 C28 -1.0(14) . . . . ?
C30 C27 N13 Zn1 169.0(7) . . . . ?
C29 C28 N13 C27 1.4(15) . . . . ?
C29 C28 N13 Zn1 -169.1(8) . . . . ?
C34 C32 N14 C35 -1.0(18) . . . . ?
C33 C35 N14 C32 1.1(17) . . . . ?
C38 C40 N15 C39 1.4(14) . . . . ?
C38 C40 N15 Zn2 -178.0(7) . . . 1_554 ?
C37 C39 N15 C40 -2.1(14) . . . . ?
C37 C39 N15 Zn2 177.3(7) . . . 1_554 ?
N17 C42 N16 C43 1.1(15) . . . . ?
C41 C42 N16 C43 -179.8(8) . . . . ?
N18 C43 N16 C42 -1.6(14) . . . . ?
C36 C43 N16 C42 179.2(9) . . . . ?
N16 C42 N17 C44 -0.4(14) . . . . ?
C41 C42 N17 C44 -179.5(7) . . . . ?
N18 C44 N17 C42 0.1(12) . . . . ?
C31 C44 N17 C42 -178.7(8) . . . . ?
N17 C44 N18 C43 -0.6(13) . . . . ?
C31 C44 N18 C43 178.3(7) . . . . ?
N16 C43 N18 C44 1.4(13) . . . . ?
C36 C43 N18 C44 -179.5(8) . . . . ?
C47 C45 N19 C46 0.9(17) . . . . ?
C48 C46 N19 C45 -0.2(16) . . . . ?
C52 C51 N20 C54 0.3(14) . . . . ?
C52 C51 N20 Zn3 173.2(8) . . . 1_554 ?
C53 C54 N20 C51 1.3(14) . . . . ?
C53 C54 N20 Zn3 -171.6(7) . . . 1_554 ?
C56 C58 N21 C57 -2.3(15) . . . . ?
C56 C58 N21 Zn4 173.7(8) . . . . ?
C59 C57 N21 C58 -1.0(14) . . . . ?
C59 C57 N21 Zn4 -176.7(7) . . . . ?
N23 C62 N22 C61 1.8(13) . . . . ?
C49 C62 N22 C61 -177.5(8) . . . . ?
N24 C61 N22 C62 0.2(13) . . . . ?
C55 C61 N22 C62 -179.0(7) . . . . ?
N24 C60 N23 C62 1.3(14) . . . . ?
C50 C60 N23 C62 -178.5(8) . . . . ?
N22 C62 N23 C60 -2.5(14) . . . . ?
C49 C62 N23 C60 176.7(8) . . . . ?
N22 C61 N24 C60 -1.3(13) . . . . ?
C55 C61 N24 C60 178.0(8) . . . . ?
N23 C60 N24 C61 0.4(14) . . . . ?
C50 C60 N24 C61 -179.7(8) . . . . ?
O3 C1 O1 Zn1 -168.8(6) . . . . ?
C2 C1 O1 Zn1 7.8(12) . . . . ?
O4 C3 O2 Zn1 173.2(8) . . . . ?
C4 C3 O2 Zn1 -11.1(16) . . . . ?
O1 Zn1 O2 C3 -28.1(12) . . . . ?
O12 Zn1 O2 C3 -153.8(10) 2_546 . . . ?
N13 Zn1 O2 C3 95.7(10) . . . . ?
O1 C1 O3 Zn2 3.2(10) . . . 1_455 ?
C2 C1 O3 Zn2 -173.5(6) . . . 1_455 ?
O7 C5 O5 Zn2 171.1(6) . . . . ?
C6 C5 O5 Zn2 -5.4(9) . . . . ?
O8 C7 O6 Zn2 -168.9(9) . . . . ?
C8 C7 O6 Zn2 14.2(13) . . . . ?
O11 C13 O9 Zn3 129.5(8) . . . . ?
C14 C13 O9 Zn3 -49.2(12) . . . . ?
O12 C15 O10 Zn3 -151.0(9) . . . . ?
C16 C15 O10 Zn3 30.9(16) . . . . ?
O9 C13 O11 Zn4 -7.3(10) . . . 1_655 ?
C14 C13 O11 Zn4 171.4(6) . . . 1_655 ?
O10 C15 O12 Zn1 -176.0(6) . . . 2_556 ?
C16 C15 O12 Zn1 2.1(11) . . . 2_556 ?
O15 C9 O13 Zn4 -101.7(11) . . . . ?
C10 C9 O13 Zn4 81.3(11) . . . . ?
O16 C11 O14 Zn4 137.7(10) . . . . ?
C12 C11 O14 Zn4 -41.5(15) . . . . ?
O13 C9 O15 Zn3 14.0(15) . . . 1_455 ?
C10 C9 O15 Zn3 -169.1(8) . . . 1_455 ?
